data_7220492
loop_
_publ_author_name
'Mair, F. S.'
'Alnajrani, Mohammed Nasser'

_publ_section_title
;
 The behaviour of \b-triketimine cobalt complexes in the polymerization of
 isoprene
;
_journal_name_full 'RSC Adv.'
_journal_paper_doi 10.1039/C5RA06792H
_journal_year 2015
_chemical_formula_moiety 'C58 H58 Br2 Co2 F8 N6 O2, 2(C32 H12 B F24), C0.52 H1.91 Cl2'
_chemical_formula_sum 'C122 H82 B2 Br2 Cl2 Co2 F56 N6 O2'
_chemical_formula_weight 3098.13
_space_group_crystal_system triclinic
_space_group_IT_number 2
_space_group_name_Hall '-P 1'
_space_group_name_H-M_alt 'P -1'
_symmetry_space_group_name_Hall '-P 1'
_symmetry_space_group_name_H-M 'P -1'
_atom_sites_solution_hydrogens geom
_atom_sites_solution_primary direct
_audit_creation_date 2014-11-03
_audit_creation_method
;
Olex2 1.2
(compiled 2014.08.28 svn.r2986 for OlexSys, GUI svn.r4874)
;
_audit_update_record
;
2015-03-23 deposited with the CCDC.
2015-05-15 downloaded from the CCDC.
;
_cell_angle_alpha 77.298(4)
_cell_angle_beta 83.896(4)
_cell_angle_gamma 78.943(4)
_cell_formula_units_Z 1
_cell_length_a 12.3778(6)
_cell_length_b 16.0019(7)
_cell_length_c 17.1622(8)
_cell_measurement_reflns_used 4787
_cell_measurement_temperature 150.01(11)
_cell_measurement_theta_max 23.6580
_cell_measurement_theta_min 3.7200
_cell_volume 3247.2(3)
_computing_cell_refinement
;
CrysAlisPro, Agilent Technologies,
Version 1.171.37.33 (release 27-03-2014 CrysAlis171 .NET)
(compiled Mar 27 2014,17:12:48)
;
_computing_data_collection
;
CrysAlisPro, Agilent Technologies,
Version 1.171.37.33 (release 27-03-2014 CrysAlis171 .NET)
(compiled Mar 27 2014,17:12:48)
;
_computing_data_reduction
;
CrysAlisPro, Agilent Technologies,
Version 1.171.37.33 (release 27-03-2014 CrysAlis171 .NET)
(compiled Mar 27 2014,17:12:48)
;
_computing_molecular_graphics 'Olex2 (Dolomanov et al., 2009)'
_computing_publication_material 'Olex2 (Dolomanov et al., 2009)'
_computing_structure_refinement 'ShelXL (Sheldrick, 2008)'
_computing_structure_solution 'ShelXT (Sheldrick, 2008)'
_diffrn_ambient_environment N~2~
_diffrn_ambient_temperature 150.01(11)
_diffrn_detector 'CCD plate'
_diffrn_detector_area_resol_mean 8.0714
_diffrn_detector_type Eos
_diffrn_measured_fraction_theta_full 0.998
_diffrn_measured_fraction_theta_max 0.998
_diffrn_measurement_details
;
  1 omega   -2.00   74.00   1.0000   85.0000
omega____ theta____ kappa____ phi______ frames
    -       23.9100   57.0000    0.0000 76

  2 omega   -5.00   90.00   1.0000   85.0000
omega____ theta____ kappa____ phi______ frames
    -       23.9100   77.0000  120.0000 95

  3 omega  -16.00   17.00   1.0000   85.0000
omega____ theta____ kappa____ phi______ frames
    -      -22.8162  -99.0000    0.0000 33

  4 omega  -18.00   14.00   1.0000   85.0000
omega____ theta____ kappa____ phi______ frames
    -      -22.8162  -99.0000  150.0000 32

  5 omega  -85.00    8.00   1.0000   85.0000
omega____ theta____ kappa____ phi______ frames
    -      -22.8162  -37.0000    0.0000 93

  6 omega   33.00   80.00   1.0000   85.0000
omega____ theta____ kappa____ phi______ frames
    -       23.9100   37.0000 -150.0000 47

  7 omega  -51.00   50.00   1.0000   85.0000
omega____ theta____ kappa____ phi______ frames
    -      -22.8162   77.0000 -120.0000 101
;
_diffrn_measurement_device 'four-circle diffractometer'
_diffrn_measurement_device_type 'SuperNova, Single source at offset, Eos'
_diffrn_measurement_method '\w scans'
_diffrn_orient_matrix_UB_11 0.0141190000
_diffrn_orient_matrix_UB_12 -0.0417143000
_diffrn_orient_matrix_UB_13 -0.0098320000
_diffrn_orient_matrix_UB_21 -0.0405599000
_diffrn_orient_matrix_UB_22 -0.0152317000
_diffrn_orient_matrix_UB_23 0.0292593000
_diffrn_orient_matrix_UB_31 -0.0397505000
_diffrn_orient_matrix_UB_32 0.0125172000
_diffrn_orient_matrix_UB_33 -0.0291582000
_diffrn_radiation_monochromator mirror
_diffrn_radiation_probe x-ray
_diffrn_radiation_type MoK\a
_diffrn_radiation_wavelength 0.71073
_diffrn_reflns_av_R_equivalents 0.0621
_diffrn_reflns_av_unetI/netI 0.1364
_diffrn_reflns_laue_measured_fraction_full 0.998
_diffrn_reflns_laue_measured_fraction_max 0.998
_diffrn_reflns_limit_h_max 15
_diffrn_reflns_limit_h_min -9
_diffrn_reflns_limit_k_max 20
_diffrn_reflns_limit_k_min -19
_diffrn_reflns_limit_l_max 21
_diffrn_reflns_limit_l_min -20
_diffrn_reflns_number 24548
_diffrn_reflns_point_group_measured_fraction_full 0.998
_diffrn_reflns_point_group_measured_fraction_max 0.998
_diffrn_reflns_theta_full 25.242
_diffrn_reflns_theta_max 26.372
_diffrn_reflns_theta_min 3.326
_diffrn_source 'SuperNova (Mo) X-ray Source'
_exptl_absorpt_coefficient_mu 1.044
_exptl_absorpt_correction_T_max 1.00000
_exptl_absorpt_correction_T_min 0.74628
_exptl_absorpt_correction_type analytical
_exptl_absorpt_process_details
;
CrysAlisPro, Agilent Technologies,
Version 1.171.37.33 (release 27-03-2014 CrysAlis171 .NET)
(compiled Mar 27 2014,17:12:48)
Empirical absorption correction using spherical harmonics,
 implemented in SCALE3 ABSPACK scaling algorithm.
;
_exptl_crystal_colour brown
_exptl_crystal_colour_primary brown
_exptl_crystal_density_diffrn 1.584
_exptl_crystal_description block
_exptl_crystal_F_000 1544
_exptl_crystal_size_max 0.05
_exptl_crystal_size_mid 0.01
_exptl_crystal_size_min 0.01
_refine_diff_density_max 1.702
_refine_diff_density_min -1.226
_refine_diff_density_rms 0.121
_refine_ls_extinction_method none
_refine_ls_goodness_of_fit_ref 1.026
_refine_ls_hydrogen_treatment constr
_refine_ls_matrix_type full
_refine_ls_number_parameters 910
_refine_ls_number_reflns 13245
_refine_ls_number_restraints 0
_refine_ls_restrained_S_all 1.026
_refine_ls_R_factor_all 0.1702
_refine_ls_R_factor_gt 0.0896
_refine_ls_shift/su_max 0.001
_refine_ls_shift/su_mean 0.000
_refine_ls_structure_factor_coef Fsqd
_refine_ls_weighting_details 'w=1/[\s^2^(Fo^2^)+(0.1284P)^2^+3.5445P] where P=(Fo^2^+2Fc^2^)/3'
_refine_ls_weighting_scheme calc
_refine_ls_wR_factor_gt 0.2221
_refine_ls_wR_factor_ref 0.2747
_reflns_Friedel_coverage 0.000
_reflns_number_gt 6945
_reflns_number_total 13245
_reflns_threshold_expression 'I > 2\s(I)'
_cod_data_source_file c5ra06792h2.cif
_cod_data_source_block afm26
_cod_database_code 7220492
_shelxl_version_number 2014/6
_chemical_oxdiff_formula C100H100O2N6Co2Br2B2F56
_shelx_space_group_comment
;
The symmetry employed for this shelxl refinement is uniquely defined
by the following loop, which should always be used as a source of
symmetry information in preference to the above space-group names.
They are only intended as comments.
;
_reflns_odcompleteness_completeness 99.77
_reflns_odcompleteness_iscentric 1
_reflns_odcompleteness_theta 26.32
_olex2_refinement_description
;
1. Fixed Uiso
 At 1.2 times of:
  All C(H) groups, All C(H,H) groups
 At 1.5 times of:
  All C(H,H,H) groups
2. Uiso/Uaniso restraints and constraints
Uanis(F16A) = Uanis(F16B) = Uanis(F14A) = Uanis(F14B) = Uanis(F15A) =
Uanis(F15B)
Uanis(F14B) = Uanis(F14A) = Uanis(F16B) = Uanis(F16A) = Uanis(F15B) =
Uanis(F15A)
Uanis(F26B) = Uanis(F27B) = Uanis(F28A) = Uanis(F28B)
Uanis(F20A) = Uanis(F20B) = Uanis(F21A) = Uanis(F21B) = Uanis(F22B) =
Uanis(F22B)
Uanis(F7B) = Uanis(F7A)
Uanis(F6B) = Uanis(F6A)
Uanis(F6) = Uanis(F18) = Uanis(F15) = Uanis(F14) = Uanis(F16) = Uanis(F7)
3. Others
 Sof(F16A)=Sof(F15A)=Sof(F14A)=1-FVAR(1)
 Sof(F16B)=Sof(F15B)=Sof(F14B)=FVAR(1)
 Sof(F27A)=Sof(F26A)=Sof(F28A)=1-FVAR(2)
 Sof(F26B)=Sof(F28B)=Sof(F27B)=FVAR(2)
 Sof(F22A)=Sof(F20A)=Sof(F21A)=1-FVAR(3)
 Sof(F21B)=Sof(F22B)=Sof(F20B)=FVAR(3)
 Sof(F7A)=1-FVAR(4)
 Sof(F7B)=FVAR(4)
 Sof(F6B)=1-FVAR(5)
 Sof(F6A)=FVAR(5)
 Sof(F7)=Sof(F14)=Sof(F18)=1-FVAR(6)
 Sof(F6)=Sof(F15)=Sof(F16)=FVAR(6)
4.a Ternary CH refined with riding coordinates:
 C3(H3)
4.b Secondary CH2 refined with riding coordinates:
 C1B(H1BA,H1BB)
4.c Aromatic/amide H refined with riding coordinates:
 C35(H35), C55(H55), C51(H51), C31(H31), C59(H59), C43(H43), C41(H41),
 C33(H33), C47(H47), C39(H39), C49(H49), C15(H15), C13(H13), C14(H14), C57(H57),
  C28(H28), C27(H27), C25(H25), C21(H21), C26(H26), C19(H19), C20(H20)
4.d Idealised Me refined as rotating group:
 C1(H1A,H1B,H1C), C5(H5A,H5B,H5C), C8(H8A,H8B,H8C), C10(H10A,H10B,H10C),
 C29(H29A,H29B,H29C), C9(H9A,H9B,H9C)
;
_olex2_submission_special_instructions 'No special instructions were received'

loop_
_space_group_symop_operation_xyz
'x, y, z'
'-x, -y, -z'

loop_
_atom_site_label
_atom_site_type_symbol
_atom_site_fract_x
_atom_site_fract_y
_atom_site_fract_z
_atom_site_U_iso_or_equiv
_atom_site_adp_type
_atom_site_occupancy
_atom_site_site_symmetry_order
_atom_site_calc_flag
_atom_site_refinement_flags_posn
_atom_site_refinement_flags_occupancy
_atom_site_disorder_assembly
_atom_site_disorder_group
Br1 Br 0.90360(7) 0.44397(5) 0.98296(5) 0.0443(3) Uani 1 1 d . . . .
Co1 Co 0.95994(8) 0.58466(5) 0.91225(5) 0.0297(3) Uani 1 1 d . . . .
F1 F 0.6877(4) 0.5187(3) 0.8473(3) 0.0596(13) Uani 1 1 d . . . .
F11 F 0.6240(4) 1.0465(3) 0.1521(3) 0.0589(13) Uani 1 1 d . . . .
F25 F 0.1496(4) 0.6156(3) 0.5899(3) 0.0659(15) Uani 1 1 d . . . .
F2 F 1.0446(4) 0.4869(3) 0.7274(3) 0.0636(14) Uani 1 1 d . . . .
N3 N 0.8830(5) 0.5834(3) 0.8084(3) 0.0308(13) Uani 1 1 d . . . .
F4 F 1.1046(5) 0.8130(3) 0.8893(4) 0.0806(18) Uani 1 1 d . . . .
F10 F 0.3902(5) 0.4649(3) 0.3848(4) 0.0758(17) Uani 1 1 d . . . .
F23 F 0.0187(5) 0.6001(3) 0.5291(4) 0.0784(17) Uani 1 1 d . . . .
N2 N 0.8366(5) 0.6894(3) 0.9275(3) 0.0283(13) Uani 1 1 d . . . .
F13 F 0.7249(5) 0.9325(4) 0.1260(4) 0.088(2) Uani 1 1 d . . . .
N1 N 1.0424(5) 0.6790(4) 0.8356(3) 0.0328(13) Uani 1 1 d . . . .
F8 F 0.4900(5) 0.4892(3) 0.2798(3) 0.0786(18) Uani 1 1 d . . . .
F12 F 0.7005(4) 0.9558(4) 0.2456(3) 0.0738(16) Uani 1 1 d . . . .
F24 F -0.0051(5) 0.6998(4) 0.5946(4) 0.091(2) Uani 1 1 d . . . .
F9 F 0.5589(5) 0.4061(3) 0.3832(4) 0.096(2) Uani 1 1 d . . . .
F3 F 1.2108(5) 0.5545(4) 0.8001(4) 0.091(2) Uani 1 1 d . . . .
C30 C 0.4639(5) 0.7076(4) 0.3950(4) 0.0261(14) Uani 1 1 d . . . .
C54 C 0.2477(5) 0.7878(4) 0.3893(4) 0.0265(15) Uani 1 1 d . . . .
C11 C 0.8672(6) 0.5042(4) 0.7872(4) 0.0287(15) Uani 1 1 d . . . .
C46 C 0.3830(5) 0.8618(4) 0.4406(4) 0.0243(14) Uani 1 1 d . . . .
C35 C 0.4412(6) 0.6319(4) 0.3767(4) 0.0269(15) Uani 1 1 d . . . .
H35 H 0.3717 0.6326 0.3605 0.032 Uiso 1 1 calc R . . .
C55 C 0.2120(6) 0.7285(4) 0.4542(4) 0.0290(15) Uani 1 1 d . . . .
H55 H 0.2647 0.6919 0.4865 0.035 Uiso 1 1 calc R . . .
C51 C 0.3511(5) 0.9510(4) 0.4228(4) 0.0256(14) Uani 1 1 d . . . .
H51 H 0.3385 0.9782 0.3701 0.031 Uiso 1 1 calc R . . .
C31 C 0.5682(6) 0.7028(4) 0.4179(4) 0.0321(16) Uani 1 1 d . . . .
H31 H 0.5868 0.7519 0.4301 0.039 Uiso 1 1 calc R . . .
C38 C 0.4177(6) 0.8444(4) 0.2855(4) 0.0276(15) Uani 1 1 d . . . .
C59 C 0.1634(6) 0.8411(4) 0.3431(4) 0.0343(17) Uani 1 1 d . . . .
H59 H 0.1822 0.8829 0.2994 0.041 Uiso 1 1 calc R . . .
C50 C 0.3372(6) 1.0015(4) 0.4798(4) 0.0306(15) Uani 1 1 d . . . .
C2 C 0.8415(6) 0.6561(4) 0.7654(4) 0.0293(15) Uani 1 1 d . . . .
C32 C 0.6473(6) 0.6275(4) 0.4236(4) 0.0356(17) Uani 1 1 d . . . .
C43 C 0.3759(6) 0.8288(4) 0.2181(4) 0.0326(16) Uani 1 1 d . . . .
H43 H 0.3170 0.7989 0.2251 0.039 Uiso 1 1 calc R . . .
C40 C 0.5533(6) 0.9162(4) 0.1927(4) 0.0331(16) Uani 1 1 d . . . .
C34 C 0.5182(6) 0.5561(4) 0.3819(4) 0.0300(15) Uani 1 1 d . . . .
C6 C 0.8080(6) 0.7522(4) 0.8688(4) 0.0313(16) Uani 1 1 d . . . .
C41 C 0.5088(6) 0.9010(5) 0.1278(4) 0.0381(18) Uani 1 1 d . . . .
H41 H 0.5377 0.9201 0.0761 0.046 Uiso 1 1 calc R . . .
C33 C 0.6230(6) 0.5531(4) 0.4055(4) 0.0345(17) Uani 1 1 d . . . .
H33 H 0.6754 0.5025 0.4091 0.041 Uiso 1 1 calc R . . .
C47 C 0.4007(6) 0.8246(4) 0.5219(4) 0.0294(15) Uani 1 1 d . . . .
H47 H 0.4227 0.7647 0.5369 0.035 Uiso 1 1 calc R . . .
C42 C 0.4208(7) 0.8571(5) 0.1408(4) 0.0405(19) Uani 1 1 d . . . .
C3 C 0.8644(6) 0.7389(4) 0.7863(4) 0.0307(16) Uani 1 1 d . . . .
H3 H 0.8331 0.7884 0.7457 0.037 Uiso 1 1 calc R . . .
C56 C 0.1037(6) 0.7212(4) 0.4731(4) 0.0340(16) Uani 1 1 d . . . .
C48 C 0.3861(6) 0.8748(5) 0.5801(4) 0.0357(17) Uani 1 1 d . . . .
C39 C 0.5075(6) 0.8891(4) 0.2698(4) 0.0305(16) Uani 1 1 d . . . .
H39 H 0.5376 0.9010 0.3126 0.037 Uiso 1 1 calc R . . .
C12 C 0.7698(6) 0.4728(5) 0.8083(4) 0.0390(18) Uani 1 1 d . . . .
C4 C 0.9865(6) 0.7396(4) 0.7853(4) 0.0325(16) Uani 1 1 d . . . .
C17 C 1.1564(6) 0.6822(5) 0.8438(4) 0.0375(17) Uani 1 1 d . . . .
C49 C 0.3532(6) 0.9657(5) 0.5594(4) 0.0382(18) Uani 1 1 d . . . .
H49 H 0.3427 1.0000 0.5977 0.046 Uiso 1 1 calc R . . .
O1 O 0.9293(7) 0.7598(5) 1.0235(4) 0.082(2) Uani 1 1 d . . . .
C7 C 0.7247(7) 0.8375(5) 0.8663(4) 0.043(2) Uani 1 1 d . . . .
C23 C 0.7948(6) 0.6863(4) 1.0096(4) 0.0361(17) Uani 1 1 d . . . .
C1 C 0.7731(6) 0.6666(5) 0.6961(4) 0.0385(18) Uani 1 1 d . . . .
H1A H 0.7867 0.6135 0.6765 0.058 Uiso 1 1 calc GR . . .
H1B H 0.7923 0.7130 0.6543 0.058 Uiso 1 1 calc GR . . .
H1C H 0.6964 0.6799 0.7130 0.058 Uiso 1 1 calc GR . . .
C16 C 0.9493(7) 0.4562(5) 0.7470(5) 0.0428(19) Uani 1 1 d . . . .
C60 C 0.0684(7) 0.6589(6) 0.5456(6) 0.051(2) Uani 1 1 d . . . .
C15 C 0.9369(7) 0.3807(5) 0.7262(5) 0.052(2) Uani 1 1 d . . . .
H15 H 0.9933 0.3502 0.6978 0.062 Uiso 1 1 calc R . . .
C53 C 0.2974(8) 1.0968(5) 0.4571(5) 0.048(2) Uani 1 1 d . . . .
C58 C 0.0535(6) 0.8335(5) 0.3605(5) 0.0395(19) Uani 1 1 d . . . .
B1 B 0.3784(7) 0.8012(5) 0.3770(4) 0.0284(17) Uani 1 1 d . . . .
C13 C 0.7553(7) 0.3948(5) 0.7893(5) 0.047(2) Uani 1 1 d . . . .
H13 H 0.6898 0.3734 0.8045 0.057 Uiso 1 1 calc R . . .
C44 C 0.6498(7) 0.9612(5) 0.1786(5) 0.0437(19) Uani 1 1 d . . . .
C22 C 1.1858(8) 0.7477(5) 0.8747(5) 0.050(2) Uani 1 1 d . . . .
C37 C 0.4920(8) 0.4796(5) 0.3582(5) 0.046(2) Uani 1 1 d . . . .
C14 C 0.8385(7) 0.3517(5) 0.7486(5) 0.052(2) Uani 1 1 d . . . .
H14 H 0.8291 0.3005 0.7351 0.063 Uiso 1 1 calc R . . .
C57 C 0.0214(7) 0.7746(5) 0.4254(5) 0.047(2) Uani 1 1 d . . . .
H57 H -0.0525 0.7701 0.4375 0.056 Uiso 1 1 calc R . . .
C24 C 0.8463(8) 0.7183(5) 1.0604(5) 0.050(2) Uani 1 1 d . . . .
C28 C 0.7031(8) 0.6468(5) 1.0370(5) 0.057(2) Uani 1 1 d . . . .
H28 H 0.6678 0.6248 1.0028 0.068 Uiso 1 1 calc R . . .
C5 C 1.0314(7) 0.8095(5) 0.7276(4) 0.045(2) Uani 1 1 d . . . .
H5A H 1.0158 0.8619 0.7483 0.067 Uiso 1 1 calc GR . . .
H5B H 0.9980 0.8194 0.6776 0.067 Uiso 1 1 calc GR . . .
H5C H 1.1098 0.7926 0.7192 0.067 Uiso 1 1 calc GR . . .
C8 C 0.6823(8) 0.8600(5) 0.9478(5) 0.063(3) Uani 1 1 d . . . .
H8A H 0.6416 0.8166 0.9777 0.094 Uiso 1 1 calc GR . . .
H8B H 0.6351 0.9158 0.9398 0.094 Uiso 1 1 calc GR . . .
H8C H 0.7437 0.8616 0.9769 0.094 Uiso 1 1 calc GR . . .
C27 C 0.6653(9) 0.6412(6) 1.1189(6) 0.068(3) Uani 1 1 d . . . .
H27 H 0.6045 0.6151 1.1394 0.082 Uiso 1 1 calc R . . .
C18 C 1.2394(7) 0.6178(6) 0.8298(5) 0.052(2) Uani 1 1 d . . . .
C25 C 0.8123(10) 0.7121(6) 1.1398(5) 0.066(3) Uani 1 1 d . . . .
H25 H 0.8504 0.7321 1.1738 0.079 Uiso 1 1 calc R . . .
C45 C 0.3716(9) 0.8397(7) 0.0739(5) 0.057(2) Uani 1 1 d . . . .
C61 C -0.0308(8) 0.8904(7) 0.3069(7) 0.063(3) Uani 1 1 d . . . .
C21 C 1.2915(10) 0.7454(8) 0.8924(5) 0.071(3) Uani 1 1 d . . . .
H21 H 1.3088 0.7893 0.9140 0.085 Uiso 1 1 calc R . . .
C26 C 0.7200(10) 0.6752(7) 1.1680(5) 0.073(3) Uani 1 1 d . . . .
H26 H 0.6937 0.6731 1.2211 0.087 Uiso 1 1 calc R . . .
C19 C 1.3461(8) 0.6147(8) 0.8463(6) 0.078(3) Uani 1 1 d . . . .
H19 H 1.4012 0.5694 0.8357 0.093 Uiso 1 1 calc R . . .
C10 C 0.6265(8) 0.8315(7) 0.8217(7) 0.082(4) Uani 1 1 d . . . .
H10A H 0.6507 0.8280 0.7673 0.123 Uiso 1 1 calc GR . . .
H10B H 0.5709 0.8823 0.8224 0.123 Uiso 1 1 calc GR . . .
H10C H 0.5964 0.7806 0.8474 0.123 Uiso 1 1 calc GR . . .
C20 C 1.3703(9) 0.6788(9) 0.8783(6) 0.075(3) Uani 1 1 d . . . .
H20 H 1.4423 0.6766 0.8907 0.090 Uiso 1 1 calc R . . .
F21B F 0.3521(17) 1.1271(8) 0.3865(10) 0.0718(18) Uani 0.540(15) 1 d . P A 1
F22B F 0.1930(15) 1.1185(8) 0.4546(9) 0.0718(18) Uani 0.540(15) 1 d . P A 1
F20B F 0.3274(14) 1.1402(7) 0.5087(8) 0.0718(18) Uani 0.540(15) 1 d . P A 1
F26B F -0.071(5) 0.959(3) 0.344(3) 0.110(4) Uani 0.179(10) 1 d . P B 1
F28B F -0.113(5) 0.854(3) 0.307(3) 0.110(4) Uani 0.179(10) 1 d . P B 1
F16B F 0.3969(10) 0.8875(9) 0.0043(6) 0.093(2) Uani 0.618(6) 1 d . P C 1
F15B F 0.2637(11) 0.8398(9) 0.0833(6) 0.093(2) Uani 0.618(6) 1 d . P C 1
F14B F 0.4108(10) 0.7563(8) 0.0655(6) 0.093(2) Uani 0.618(6) 1 d . P C 1
C29 C 0.9959(14) 0.7882(11) 1.0756(9) 0.139(6) Uani 1 1 d . . . .
H29A H 1.0534 0.8150 1.0437 0.209 Uiso 1 1 calc GR . . .
H29B H 1.0281 0.7387 1.1138 0.209 Uiso 1 1 calc GR . . .
H29C H 0.9497 0.8293 1.1033 0.209 Uiso 1 1 calc GR . . .
F16A F 0.2933(16) 0.9094(13) 0.0383(9) 0.093(2) Uani 0.382(6) 1 d . P C 2
F15A F 0.3110(19) 0.7752(15) 0.0885(9) 0.093(2) Uani 0.382(6) 1 d . P C 2
F14A F 0.4393(17) 0.8219(15) 0.0116(10) 0.093(2) Uani 0.382(6) 1 d . P C 2
F27B F 0.002(4) 0.905(3) 0.233(3) 0.110(4) Uani 0.179(10) 1 d . P B 1
F27A F -0.0043(7) 0.9644(5) 0.2693(7) 0.105(4) Uani 0.821(10) 1 d . P B 2
F26A F -0.1258(7) 0.9108(8) 0.3440(5) 0.116(4) Uani 0.821(10) 1 d . P B 2
F28A F -0.0542(10) 0.8508(6) 0.2526(7) 0.110(4) Uani 0.821(10) 1 d . P B 2
C36 C 0.7604(7) 0.6286(6) 0.4478(7) 0.061(3) Uani 1 1 d . . . .
F5 F 0.7603(4) 0.6713(3) 0.5031(3) 0.0687(15) Uani 1 1 d . . . .
F6A F 0.7994(11) 0.5437(8) 0.4987(12) 0.086(5) Uani 0.583(15) 1 d . P D 1
F22A F 0.2025(13) 1.1150(8) 0.4111(12) 0.074(6) Uani 0.460(15) 1 d . P A 2
F20A F 0.2643(17) 1.1385(8) 0.5167(10) 0.0718(18) Uani 0.460(15) 1 d . P A 2
F21A F 0.359(2) 1.1442(9) 0.4065(11) 0.0718(18) Uani 0.460(15) 1 d . P A 2
F7A F 0.8328(15) 0.6260(19) 0.3987(12) 0.080(3) Uani 0.435(14) 1 d . P D 2
F7B F 0.8152(10) 0.6877(12) 0.3824(8) 0.080(3) Uani 0.565(14) 1 d . P D 1
F6B F 0.8313(18) 0.5635(13) 0.4407(19) 0.086(5) Uani 0.417(15) 1 d . P D 2
Cl1 Cl 1.0818(4) 0.9293(4) 0.5372(3) 0.169(2) Uani 1 1 d . . . .
C9 C 0.7804(9) 0.9126(5) 0.8188(6) 0.075(3) Uani 1 1 d . . . .
H9A H 0.8478 0.9120 0.8422 0.112 Uiso 1 1 calc GR . . .
H9B H 0.7319 0.9669 0.8202 0.112 Uiso 1 1 calc GR . . .
H9C H 0.7966 0.9060 0.7643 0.112 Uiso 1 1 calc GR . . .
C1B C 0.989(3) 1.011(2) 0.537(2) 0.060(16) Uani 0.26(3) 1 d . . . .
H1BA H 1.0221 1.0517 0.5574 0.072 Uiso 0.22(18) 1 calc R . . .
H1BB H 0.9341 0.9920 0.5786 0.072 Uiso 0.74(17) 1 calc R . . .
C1A C 0.4013(7) 0.8314(7) 0.6646(5) 0.056(2) Uani 1 1 d . . . .
F6 F 0.486(2) 0.7607(19) 0.6686(10) 0.0592(13) Uani 0.458(7) 1 d . P E 1
F7 F 0.4545(10) 0.8908(7) 0.6967(5) 0.0592(13) Uani 0.542(7) 1 d . P E 2
F14 F 0.3081(8) 0.8369(7) 0.7070(5) 0.0592(13) Uani 0.542(7) 1 d . P E 2
F15 F 0.3139(10) 0.7764(8) 0.6921(6) 0.0592(13) Uani 0.458(7) 1 d . P E 1
F16 F 0.4084(11) 0.8702(8) 0.7177(6) 0.0592(13) Uani 0.458(7) 1 d . P E 1
F18 F 0.4695(18) 0.7603(16) 0.6818(8) 0.0592(13) Uani 0.542(7) 1 d . P E 2

loop_
_atom_site_aniso_label
_atom_site_aniso_U_11
_atom_site_aniso_U_22
_atom_site_aniso_U_33
_atom_site_aniso_U_23
_atom_site_aniso_U_13
_atom_site_aniso_U_12
Br1 0.0586(6) 0.0373(4) 0.0377(5) 0.0074(3) -0.0226(4) -0.0168(4)
Co1 0.0386(6) 0.0236(5) 0.0254(5) -0.0026(4) -0.0091(4) -0.0008(4)
F1 0.043(3) 0.071(3) 0.073(3) -0.038(3) 0.004(2) -0.009(2)
F11 0.058(3) 0.047(3) 0.068(3) 0.000(2) -0.005(3) -0.010(2)
F25 0.043(3) 0.079(3) 0.061(3) 0.018(3) -0.001(2) -0.013(3)
F2 0.061(3) 0.063(3) 0.080(4) -0.043(3) 0.024(3) -0.025(3)
N3 0.044(4) 0.025(3) 0.022(3) -0.002(2) -0.006(3) -0.001(3)
F4 0.105(5) 0.059(3) 0.091(4) -0.036(3) -0.022(4) -0.014(3)
F10 0.086(4) 0.059(3) 0.097(4) -0.027(3) -0.005(3) -0.037(3)
F23 0.074(4) 0.054(3) 0.110(5) 0.002(3) -0.017(3) -0.033(3)
N2 0.033(3) 0.023(3) 0.027(3) -0.005(2) -0.003(2) -0.001(2)
F13 0.064(4) 0.083(4) 0.124(5) -0.054(4) 0.052(4) -0.022(3)
N1 0.034(4) 0.031(3) 0.036(3) -0.008(3) -0.006(3) -0.006(3)
F8 0.125(5) 0.065(3) 0.061(4) -0.035(3) -0.025(3) -0.017(3)
F12 0.057(3) 0.101(4) 0.057(3) 0.019(3) -0.012(3) -0.034(3)
F24 0.092(5) 0.064(3) 0.093(4) -0.006(3) 0.054(4) 0.003(3)
F9 0.114(5) 0.030(3) 0.154(6) -0.028(3) -0.079(5) 0.011(3)
F3 0.066(4) 0.085(4) 0.136(6) -0.070(4) -0.034(4) 0.023(3)
C30 0.029(4) 0.029(3) 0.019(3) -0.003(3) -0.001(3) -0.005(3)
C54 0.031(4) 0.022(3) 0.028(4) -0.012(3) -0.007(3) 0.004(3)
C11 0.035(4) 0.027(3) 0.024(4) -0.006(3) -0.007(3) -0.003(3)
C46 0.024(4) 0.025(3) 0.023(3) -0.004(3) -0.003(3) -0.002(3)
C35 0.031(4) 0.028(3) 0.024(3) -0.006(3) -0.005(3) -0.005(3)
C55 0.031(4) 0.029(3) 0.027(4) -0.011(3) -0.007(3) 0.005(3)
C51 0.026(4) 0.028(3) 0.024(3) -0.008(3) 0.002(3) -0.008(3)
C31 0.034(4) 0.033(4) 0.034(4) -0.016(3) -0.004(3) -0.006(3)
C38 0.034(4) 0.024(3) 0.021(3) -0.005(3) -0.004(3) 0.004(3)
C59 0.035(4) 0.031(4) 0.036(4) -0.012(3) -0.008(3) 0.008(3)
C50 0.026(4) 0.031(4) 0.036(4) -0.011(3) 0.007(3) -0.006(3)
C2 0.039(4) 0.030(4) 0.018(3) -0.005(3) -0.003(3) -0.006(3)
C32 0.031(4) 0.036(4) 0.040(4) -0.016(3) -0.006(3) 0.003(3)
C43 0.040(4) 0.033(4) 0.026(4) -0.010(3) -0.003(3) -0.004(3)
C40 0.030(4) 0.027(3) 0.037(4) -0.006(3) -0.002(3) 0.005(3)
C34 0.039(4) 0.024(3) 0.027(4) -0.006(3) -0.004(3) -0.002(3)
C6 0.035(4) 0.033(4) 0.026(4) -0.004(3) -0.007(3) -0.006(3)
C41 0.042(5) 0.040(4) 0.026(4) -0.002(3) 0.005(3) -0.001(4)
C33 0.035(4) 0.028(4) 0.039(4) -0.008(3) -0.006(3) 0.002(3)
C47 0.035(4) 0.026(3) 0.025(4) -0.003(3) -0.004(3) -0.002(3)
C42 0.052(5) 0.048(4) 0.019(4) -0.009(3) -0.002(3) 0.003(4)
C3 0.038(4) 0.029(3) 0.022(3) -0.004(3) -0.005(3) 0.002(3)
C56 0.026(4) 0.035(4) 0.042(4) -0.014(3) -0.002(3) -0.001(3)
C48 0.030(4) 0.049(4) 0.028(4) -0.012(3) -0.004(3) -0.002(3)
C39 0.038(4) 0.028(3) 0.022(3) -0.007(3) -0.007(3) 0.007(3)
C12 0.034(4) 0.045(4) 0.035(4) -0.012(3) -0.003(3) 0.004(4)
C4 0.038(4) 0.027(3) 0.034(4) -0.013(3) -0.001(3) -0.001(3)
C17 0.042(5) 0.043(4) 0.029(4) -0.007(3) -0.005(3) -0.012(4)
C49 0.042(5) 0.042(4) 0.037(4) -0.024(3) -0.001(3) -0.005(3)
O1 0.093(6) 0.098(5) 0.061(5) -0.033(4) -0.021(4) -0.004(5)
C7 0.058(6) 0.034(4) 0.031(4) -0.010(3) -0.007(4) 0.013(4)
C23 0.049(5) 0.029(4) 0.023(4) 0.000(3) -0.001(3) 0.004(3)
C1 0.049(5) 0.039(4) 0.025(4) -0.006(3) -0.009(3) 0.001(4)
C16 0.052(5) 0.040(4) 0.041(5) -0.012(4) -0.003(4) -0.015(4)
C60 0.031(5) 0.050(5) 0.068(6) -0.013(4) 0.008(4) -0.003(4)
C15 0.048(6) 0.044(5) 0.070(6) -0.040(4) 0.006(4) 0.000(4)
C53 0.048(6) 0.034(4) 0.065(6) -0.024(4) 0.013(4) -0.010(4)
C58 0.030(4) 0.044(4) 0.045(5) -0.019(4) -0.015(3) 0.011(3)
B1 0.034(5) 0.028(4) 0.023(4) -0.010(3) -0.001(3) -0.001(3)
C13 0.041(5) 0.047(5) 0.060(5) -0.020(4) -0.012(4) -0.009(4)
C44 0.049(5) 0.036(4) 0.038(5) -0.002(3) 0.004(4) 0.002(4)
C22 0.069(6) 0.042(5) 0.040(5) -0.009(4) -0.006(4) -0.011(4)
C37 0.060(6) 0.027(4) 0.052(5) -0.011(4) -0.018(4) -0.001(4)
C14 0.056(6) 0.038(4) 0.072(6) -0.032(4) -0.014(5) -0.003(4)
C57 0.036(5) 0.042(4) 0.066(6) -0.021(4) -0.010(4) -0.001(4)
C24 0.064(6) 0.048(5) 0.034(5) -0.005(4) -0.006(4) -0.004(4)
C28 0.067(6) 0.040(5) 0.051(5) -0.001(4) 0.016(5) 0.000(4)
C5 0.052(5) 0.037(4) 0.036(4) 0.006(3) -0.002(4) -0.003(4)
C8 0.088(8) 0.038(4) 0.044(5) -0.010(4) 0.005(5) 0.029(5)
C27 0.084(8) 0.055(5) 0.048(6) 0.002(5) 0.027(5) 0.002(5)
C18 0.040(5) 0.062(5) 0.060(6) -0.025(5) -0.006(4) -0.006(4)
C25 0.108(9) 0.057(6) 0.028(5) -0.005(4) -0.019(5) 0.001(6)
C45 0.069(7) 0.075(6) 0.028(5) -0.014(4) -0.003(4) -0.012(5)
C61 0.036(6) 0.080(7) 0.070(7) -0.018(6) -0.019(5) 0.009(5)
C21 0.098(9) 0.089(8) 0.041(5) -0.006(5) -0.023(6) -0.057(7)
C26 0.108(9) 0.073(7) 0.028(5) -0.012(5) 0.009(5) 0.000(6)
C19 0.047(6) 0.119(9) 0.067(7) -0.030(7) -0.007(5) -0.001(6)
C10 0.059(7) 0.098(8) 0.089(8) -0.053(7) -0.028(6) 0.034(6)
C20 0.050(7) 0.120(10) 0.054(6) 0.001(6) -0.014(5) -0.031(7)
F21B 0.087(4) 0.031(2) 0.094(4) -0.020(2) 0.020(4) -0.008(3)
F22B 0.087(4) 0.031(2) 0.094(4) -0.020(2) 0.020(4) -0.008(3)
F20B 0.087(4) 0.031(2) 0.094(4) -0.020(2) 0.020(4) -0.008(3)
F26B 0.130(9) 0.097(6) 0.108(7) -0.046(6) -0.089(7) 0.039(6)
F28B 0.130(9) 0.097(6) 0.108(7) -0.046(6) -0.089(7) 0.039(6)
F16B 0.105(5) 0.143(7) 0.047(3) -0.039(4) -0.025(3) -0.025(5)
F15B 0.105(5) 0.143(7) 0.047(3) -0.039(4) -0.025(3) -0.025(5)
F14B 0.105(5) 0.143(7) 0.047(3) -0.039(4) -0.025(3) -0.025(5)
C29 0.171(16) 0.179(16) 0.101(11) -0.054(11) -0.038(11) -0.068(13)
F16A 0.105(5) 0.143(7) 0.047(3) -0.039(4) -0.025(3) -0.025(5)
F15A 0.105(5) 0.143(7) 0.047(3) -0.039(4) -0.025(3) -0.025(5)
F14A 0.105(5) 0.143(7) 0.047(3) -0.039(4) -0.025(3) -0.025(5)
F27B 0.130(9) 0.097(6) 0.108(7) -0.046(6) -0.089(7) 0.039(6)
F27A 0.094(6) 0.057(5) 0.152(9) 0.027(6) -0.079(6) 0.005(4)
F26A 0.056(6) 0.182(11) 0.091(6) -0.044(7) -0.032(5) 0.059(6)
F28A 0.130(9) 0.097(6) 0.108(7) -0.046(6) -0.089(7) 0.039(6)
C36 0.031(5) 0.056(5) 0.103(8) -0.051(5) -0.016(5) 0.016(4)
F5 0.049(3) 0.080(4) 0.092(4) -0.049(3) -0.027(3) 0.002(3)
F6A 0.061(8) 0.053(6) 0.146(13) -0.022(9) -0.063(9) 0.016(5)
F22A 0.059(9) 0.036(6) 0.129(14) -0.030(8) -0.059(11) 0.031(6)
F20A 0.087(4) 0.031(2) 0.094(4) -0.020(2) 0.020(4) -0.008(3)
F21A 0.087(4) 0.031(2) 0.094(4) -0.020(2) 0.020(4) -0.008(3)
F7A 0.038(5) 0.123(11) 0.082(7) -0.010(9) 0.000(4) -0.034(8)
F7B 0.038(5) 0.123(11) 0.082(7) -0.010(9) 0.000(4) -0.034(8)
F6B 0.061(8) 0.053(6) 0.146(13) -0.022(9) -0.063(9) 0.016(5)
Cl1 0.134(4) 0.181(5) 0.164(4) 0.042(4) -0.015(3) -0.045(4)
C9 0.105(9) 0.032(5) 0.069(7) -0.001(4) 0.011(6) 0.011(5)
C1B 0.04(2) 0.03(2) 0.09(3) 0.005(18) 0.02(2) 0.016(15)
C1A 0.047(6) 0.094(7) 0.023(4) -0.017(4) -0.007(4) 0.006(5)
F6 0.077(4) 0.075(3) 0.021(2) 0.000(2) -0.004(2) -0.012(3)
F7 0.077(4) 0.075(3) 0.021(2) 0.000(2) -0.004(2) -0.012(3)
F14 0.077(4) 0.075(3) 0.021(2) 0.000(2) -0.004(2) -0.012(3)
F15 0.077(4) 0.075(3) 0.021(2) 0.000(2) -0.004(2) -0.012(3)
F16 0.077(4) 0.075(3) 0.021(2) 0.000(2) -0.004(2) -0.012(3)
F18 0.077(4) 0.075(3) 0.021(2) 0.000(2) -0.004(2) -0.012(3)

loop_
_atom_type_symbol
_atom_type_description
_atom_type_scat_dispersion_real
_atom_type_scat_dispersion_imag
_atom_type_scat_source
C C 0.0033 0.0016 'International Tables Vol C Tables 4.2.6.8 and 6.1.1.4'
H H 0.0000 0.0000 'International Tables Vol C Tables 4.2.6.8 and 6.1.1.4'
B B 0.0013 0.0007 'International Tables Vol C Tables 4.2.6.8 and 6.1.1.4'
Br Br -0.2901 2.4595 'International Tables Vol C Tables 4.2.6.8 and 6.1.1.4'
Cl Cl 0.1484 0.1585 'International Tables Vol C Tables 4.2.6.8 and 6.1.1.4'
Co Co 0.3494 0.9721 'International Tables Vol C Tables 4.2.6.8 and 6.1.1.4'
F F 0.0171 0.0103 'International Tables Vol C Tables 4.2.6.8 and 6.1.1.4'
N N 0.0061 0.0033 'International Tables Vol C Tables 4.2.6.8 and 6.1.1.4'
O O 0.0106 0.0060 'International Tables Vol C Tables 4.2.6.8 and 6.1.1.4'

loop_
_geom_angle_atom_site_label_1
_geom_angle_atom_site_label_2
_geom_angle_atom_site_label_3
_geom_angle
_geom_angle_site_symmetry_1
_geom_angle_site_symmetry_3
Co1 Br1 Co1 94.03(4) . 2_767
Br1 Co1 Br1 85.97(4) . 2_767
N3 Co1 Br1 91.64(15) . .
N3 Co1 Br1 162.67(16) . 2_767
N3 Co1 N1 84.7(2) . .
N2 Co1 Br1 110.27(15) . 2_767
N2 Co1 Br1 110.90(16) . .
N2 Co1 N3 86.6(2) . .
N2 Co1 N1 85.3(2) . .
N1 Co1 Br1 92.65(15) . 2_767
N1 Co1 Br1 163.16(16) . .
C11 N3 Co1 123.0(4) . .
C2 N3 Co1 118.5(4) . .
C2 N3 C11 118.3(5) . .
C6 N2 Co1 121.5(5) . .
C6 N2 C23 124.8(6) . .
C23 N2 Co1 113.5(4) . .
C4 N1 Co1 118.8(5) . .
C4 N1 C17 119.3(6) . .
C17 N1 Co1 121.5(4) . .
C35 C30 B1 122.2(6) . .
C31 C30 C35 116.0(6) . .
C31 C30 B1 121.1(6) . .
C55 C54 C59 115.0(6) . .
C55 C54 B1 120.5(6) . .
C59 C54 B1 124.0(6) . .
C12 C11 N3 121.2(6) . .
C16 C11 N3 121.5(6) . .
C16 C11 C12 117.3(6) . .
C51 C46 C47 115.6(6) . .
C51 C46 B1 122.4(6) . .
C47 C46 B1 121.0(5) . .
C30 C35 H35 118.7 . .
C34 C35 C30 122.6(6) . .
C34 C35 H35 118.7 . .
C54 C55 H55 118.2 . .
C56 C55 C54 123.6(6) . .
C56 C55 H55 118.2 . .
C46 C51 H51 118.5 . .
C50 C51 C46 123.0(6) . .
C50 C51 H51 118.5 . .
C30 C31 H31 118.7 . .
C30 C31 C32 122.6(6) . .
C32 C31 H31 118.7 . .
C43 C38 C39 115.6(6) . .
C43 C38 B1 122.7(6) . .
C39 C38 B1 121.1(6) . .
C54 C59 H59 118.9 . .
C58 C59 C54 122.2(7) . .
C58 C59 H59 118.9 . .
C51 C50 C49 121.8(6) . .
C51 C50 C53 120.0(7) . .
C49 C50 C53 118.1(6) . .
N3 C2 C3 117.4(6) . .
N3 C2 C1 125.2(6) . .
C1 C2 C3 117.4(5) . .
C31 C32 C36 119.0(6) . .
C33 C32 C31 120.4(6) . .
C33 C32 C36 120.5(6) . .
C38 C43 H43 119.2 . .
C42 C43 C38 121.6(7) . .
C42 C43 H43 119.2 . .
C41 C40 C39 119.9(7) . .
C41 C40 C44 118.8(7) . .
C39 C40 C44 121.3(6) . .
C35 C34 C33 120.2(6) . .
C35 C34 C37 120.4(6) . .
C33 C34 C37 119.4(6) . .
N2 C6 C3 114.6(6) . .
N2 C6 C7 130.8(6) . .
C7 C6 C3 114.6(5) . .
C40 C41 H41 120.5 . .
C40 C41 C42 119.0(7) . .
C42 C41 H41 120.5 . .
C32 C33 C34 118.2(6) . .
C32 C33 H33 120.9 . .
C34 C33 H33 120.9 . .
C46 C47 H47 119.0 . .
C48 C47 C46 122.0(6) . .
C48 C47 H47 119.0 . .
C43 C42 C45 118.2(8) . .
C41 C42 C43 121.1(7) . .
C41 C42 C45 120.7(7) . .
C2 C3 C6 111.6(6) . .
C2 C3 H3 107.8 . .
C6 C3 H3 107.8 . .
C4 C3 C2 112.3(5) . .
C4 C3 C6 109.5(5) . .
C4 C3 H3 107.8 . .
C55 C56 C60 121.8(6) . .
C55 C56 C57 120.2(7) . .
C57 C56 C60 118.0(7) . .
C47 C48 C49 120.5(6) . .
C47 C48 C1A 119.3(7) . .
C49 C48 C1A 120.1(7) . .
C38 C39 H39 118.6 . .
C40 C39 C38 122.8(6) . .
C40 C39 H39 118.6 . .
F1 C12 C11 118.6(6) . .
F1 C12 C13 120.2(7) . .
C11 C12 C13 121.2(7) . .
N1 C4 C3 116.9(6) . .
N1 C4 C5 125.6(7) . .
C5 C4 C3 117.5(6) . .
C22 C17 N1 121.5(7) . .
C18 C17 N1 122.2(7) . .
C18 C17 C22 116.0(8) . .
C50 C49 C48 117.1(6) . .
C50 C49 H49 121.4 . .
C48 C49 H49 121.4 . .
C24 O1 C29 116.4(9) . .
C8 C7 C6 115.8(6) . .
C10 C7 C6 107.7(6) . .
C10 C7 C8 109.1(8) . .
C9 C7 C6 108.2(7) . .
C9 C7 C8 107.0(7) . .
C9 C7 C10 108.8(8) . .
C24 C23 N2 121.0(7) . .
C24 C23 C28 120.5(8) . .
C28 C23 N2 118.4(7) . .
C2 C1 H1A 109.5 . .
C2 C1 H1B 109.5 . .
C2 C1 H1C 109.5 . .
H1A C1 H1B 109.5 . .
H1A C1 H1C 109.5 . .
H1B C1 H1C 109.5 . .
F2 C16 C11 116.9(6) . .
F2 C16 C15 120.2(7) . .
C15 C16 C11 122.9(8) . .
F25 C60 F24 105.8(8) . .
F25 C60 C56 114.1(7) . .
F23 C60 F25 106.0(7) . .
F23 C60 F24 104.8(7) . .
F23 C60 C56 113.6(7) . .
F24 C60 C56 111.7(7) . .
C16 C15 H15 121.1 . .
C16 C15 C14 117.8(7) . .
C14 C15 H15 121.1 . .
F21B C53 C50 107.7(8) . .
F22B C53 C50 114.3(8) . .
F22B C53 F21B 112.5(12) . .
F22B C53 F20B 106.4(9) . .
F20B C53 C50 111.8(8) . .
F20B C53 F21B 103.7(10) . .
F22A C53 C50 110.8(8) . .
F20A C53 C50 116.7(9) . .
F20A C53 F22A 103.6(11) . .
F21A C53 C50 118.7(10) . .
F21A C53 F22A 98.0(14) . .
F21A C53 F20A 106.5(9) . .
C59 C58 C61 119.0(8) . .
C57 C58 C59 121.0(7) . .
C57 C58 C61 119.9(8) . .
C30 B1 C54 111.9(5) . .
C46 B1 C30 112.9(5) . .
C46 B1 C54 102.2(5) . .
C46 B1 C38 113.1(6) . .
C38 B1 C30 103.0(5) . .
C38 B1 C54 114.3(5) . .
C12 C13 H13 120.8 . .
C14 C13 C12 118.4(8) . .
C14 C13 H13 120.8 . .
F11 C44 F12 102.6(6) . .
F11 C44 C40 113.5(6) . .
F13 C44 F11 106.0(6) . .
F13 C44 F12 107.5(7) . .
F13 C44 C40 113.0(7) . .
F12 C44 C40 113.4(6) . .
F4 C22 C17 117.4(8) . .
F4 C22 C21 120.6(9) . .
C21 C22 C17 122.0(9) . .
F10 C37 C34 112.6(7) . .
F8 C37 F10 102.8(7) . .
F8 C37 C34 112.9(6) . .
F9 C37 F10 105.8(7) . .
F9 C37 F8 106.9(7) . .
F9 C37 C34 114.8(7) . .
C15 C14 H14 118.8 . .
C13 C14 C15 122.4(7) . .
C13 C14 H14 118.8 . .
C56 C57 H57 121.0 . .
C58 C57 C56 118.0(8) . .
C58 C57 H57 121.0 . .
O1 C24 C23 113.3(7) . .
O1 C24 C25 124.2(9) . .
C23 C24 C25 122.4(9) . .
C23 C28 H28 121.0 . .
C23 C28 C27 117.9(9) . .
C27 C28 H28 121.0 . .
C4 C5 H5A 109.5 . .
C4 C5 H5B 109.5 . .
C4 C5 H5C 109.5 . .
H5A C5 H5B 109.5 . .
H5A C5 H5C 109.5 . .
H5B C5 H5C 109.5 . .
C7 C8 H8A 109.5 . .
C7 C8 H8B 109.5 . .
C7 C8 H8C 109.5 . .
H8A C8 H8B 109.5 . .
H8A C8 H8C 109.5 . .
H8B C8 H8C 109.5 . .
C28 C27 H27 120.3 . .
C26 C27 C28 119.4(10) . .
C26 C27 H27 120.3 . .
F3 C18 C17 115.9(7) . .
F3 C18 C19 121.1(9) . .
C17 C18 C19 123.0(9) . .
C24 C25 H25 120.9 . .
C24 C25 C26 118.2(9) . .
C26 C25 H25 120.9 . .
F16B C45 C42 114.1(9) . .
F16B C45 F15B 110.2(9) . .
F16B C45 F14B 104.5(9) . .
F15B C45 C42 115.8(8) . .
F15B C45 F14B 101.2(10) . .
F14B C45 C42 109.6(8) . .
F16A C45 C42 113.5(9) . .
F15A C45 C42 118.4(10) . .
F15A C45 F16A 99.8(13) . .
F14A C45 C42 117.2(11) . .
F14A C45 F16A 102.7(12) . .
F14A C45 F15A 102.6(13) . .
F26B C61 C58 104.6(17) . .
F28B C61 C58 111(2) . .
F28B C61 F26B 105(4) . .
F28B C61 F27B 103(3) . .
F27B C61 C58 114.1(19) . .
F27B C61 F26B 119(4) . .
F27A C61 C58 115.0(8) . .
F27A C61 F28A 107.3(11) . .
F26A C61 C58 113.6(9) . .
F26A C61 F27A 104.9(11) . .
F26A C61 F28A 103.3(10) . .
F28A C61 C58 111.8(9) . .
C22 C21 H21 120.4 . .
C20 C21 C22 119.1(9) . .
C20 C21 H21 120.4 . .
C27 C26 H26 119.2 . .
C25 C26 C27 121.5(9) . .
C25 C26 H26 119.2 . .
C18 C19 H19 120.5 . .
C20 C19 C18 118.9(10) . .
C20 C19 H19 120.5 . .
C7 C10 H10A 109.5 . .
C7 C10 H10B 109.5 . .
C7 C10 H10C 109.5 . .
H10A C10 H10B 109.5 . .
H10A C10 H10C 109.5 . .
H10B C10 H10C 109.5 . .
C21 C20 C19 120.9(10) . .
C21 C20 H20 119.6 . .
C19 C20 H20 119.6 . .
O1 C29 H29A 109.5 . .
O1 C29 H29B 109.5 . .
O1 C29 H29C 109.5 . .
H29A C29 H29B 109.5 . .
H29A C29 H29C 109.5 . .
H29B C29 H29C 109.5 . .
F5 C36 C32 114.2(7) . .
F5 C36 F6A 94.3(10) . .
F5 C36 F7B 97.0(9) . .
F6A C36 C32 107.9(9) . .
F6A C36 F7B 133.3(11) . .
F7A C36 C32 117.2(12) . .
F7A C36 F5 120.4(14) . .
F7A C36 F6B 54.1(14) . .
F7B C36 C32 108.1(8) . .
F6B C36 C32 115.5(11) . .
F6B C36 F5 122.5(13) . .
C1B Cl1 C1B 51(2) . 2_776
C7 C9 H9A 109.5 . .
C7 C9 H9B 109.5 . .
C7 C9 H9C 109.5 . .
H9A C9 H9B 109.5 . .
H9A C9 H9C 109.5 . .
H9B C9 H9C 109.5 . .
Cl1 C1B Cl1 129(2) . 2_776
Cl1 C1B H1BA 105.1 2_776 .
Cl1 C1B H1BA 105.1 . .
Cl1 C1B H1BB 105.1 . .
Cl1 C1B H1BB 105.1 2_776 .
H1BA C1B H1BB 105.9 . .
C48 C1A F7 104.4(8) . .
C48 C1A F15 108.3(7) . .
F6 C1A C48 109.8(9) . .
F6 C1A F15 93.8(13) . .
F14 C1A C48 111.0(7) . .
F14 C1A F7 99.9(8) . .
F16 C1A C48 123.8(10) . .
F16 C1A F6 109.0(13) . .
F16 C1A F15 107.9(9) . .
F18 C1A C48 120.2(9) . .
F18 C1A F7 101.0(12) . .
F18 C1A F14 116.6(11) . .

loop_
_geom_bond_atom_site_label_1
_geom_bond_atom_site_label_2
_geom_bond_distance
_geom_bond_site_symmetry_2
Br1 Co1 2.4996(11) .
Br1 Co1 2.5069(11) 2_767
Co1 Br1 2.5069(11) 2_767
Co1 N3 2.114(5) .
Co1 N2 2.082(5) .
Co1 N1 2.118(6) .
F1 C12 1.344(8) .
F11 C44 1.327(8) .
F25 C60 1.317(9) .
F2 C16 1.346(9) .
N3 C11 1.444(8) .
N3 C2 1.279(8) .
F4 C22 1.350(10) .
F10 C37 1.340(10) .
F23 C60 1.311(9) .
N2 C6 1.281(8) .
N2 C23 1.443(9) .
F13 C44 1.317(9) .
N1 C4 1.291(8) .
N1 C17 1.444(9) .
F8 C37 1.323(9) .
F12 C44 1.345(9) .
F24 C60 1.347(10) .
F9 C37 1.316(8) .
F3 C18 1.348(9) .
C30 C35 1.401(9) .
C30 C31 1.373(9) .
C30 B1 1.648(10) .
C54 C55 1.387(9) .
C54 C59 1.408(9) .
C54 B1 1.657(10) .
C11 C12 1.377(10) .
C11 C16 1.373(10) .
C46 C51 1.380(8) .
C46 C47 1.414(9) .
C46 B1 1.623(9) .
C35 H35 0.9300 .
C35 C34 1.384(9) .
C55 H55 0.9300 .
C55 C56 1.367(10) .
C51 H51 0.9300 .
C51 C50 1.378(9) .
C31 H31 0.9300 .
C31 C32 1.391(9) .
C38 C43 1.403(9) .
C38 C39 1.406(10) .
C38 B1 1.634(10) .
C59 H59 0.9300 .
C59 C58 1.385(10) .
C50 C49 1.379(10) .
C50 C53 1.487(10) .
C2 C3 1.530(9) .
C2 C1 1.493(9) .
C32 C33 1.388(10) .
C32 C36 1.507(11) .
C43 H43 0.9300 .
C43 C42 1.396(10) .
C40 C41 1.380(10) .
C40 C39 1.393(10) .
C40 C44 1.483(11) .
C34 C33 1.388(10) .
C34 C37 1.474(10) .
C6 C3 1.550(9) .
C6 C7 1.540(10) .
C41 H41 0.9300 .
C41 C42 1.380(11) .
C33 H33 0.9300 .
C47 H47 0.9300 .
C47 C48 1.391(9) .
C42 C45 1.457(11) .
C3 H3 0.9800 .
C3 C4 1.512(10) .
C56 C60 1.497(11) .
C56 C57 1.404(10) .
C48 C49 1.409(10) .
C48 C1A 1.479(10) .
C39 H39 0.9300 .
C12 C13 1.406(10) .
C4 C5 1.475(10) .
C17 C22 1.394(11) .
C17 C18 1.351(11) .
C49 H49 0.9300 .
O1 C24 1.355(11) .
O1 C29 1.470(13) .
C7 C8 1.534(10) .
C7 C10 1.533(12) .
C7 C9 1.534(13) .
C23 C24 1.366(11) .
C23 C28 1.393(12) .
C1 H1A 0.9600 .
C1 H1B 0.9600 .
C1 H1C 0.9600 .
C16 C15 1.372(10) .
C15 H15 0.9300 .
C15 C14 1.373(12) .
C53 F21B 1.362(19) .
C53 F22B 1.275(18) .
C53 F20B 1.357(16) .
C53 F22A 1.434(16) .
C53 F20A 1.328(18) .
C53 F21A 1.30(2) .
C58 C57 1.368(11) .
C58 C61 1.494(11) .
C13 H13 0.9300 .
C13 C14 1.346(11) .
C22 C21 1.367(13) .
C14 H14 0.9300 .
C57 H57 0.9300 .
C24 C25 1.370(12) .
C28 H28 0.9300 .
C28 C27 1.422(12) .
C5 H5A 0.9600 .
C5 H5B 0.9600 .
C5 H5C 0.9600 .
C8 H8A 0.9600 .
C8 H8B 0.9600 .
C8 H8C 0.9600 .
C27 H27 0.9300 .
C27 C26 1.388(14) .
C18 C19 1.369(12) .
C25 H25 0.9300 .
C25 C26 1.380(15) .
C45 F16B 1.312(14) .
C45 F15B 1.327(14) .
C45 F14B 1.363(14) .
C45 F16A 1.40(2) .
C45 F15A 1.35(2) .
C45 F14A 1.33(2) .
C61 F26B 1.37(4) .
C61 F28B 1.26(6) .
C61 F27B 1.27(6) .
C61 F27A 1.302(13) .
C61 F26A 1.296(12) .
C61 F28A 1.321(14) .
C21 H21 0.9300 .
C21 C20 1.345(15) .
C26 H26 0.9300 .
C19 H19 0.9300 .
C19 C20 1.358(15) .
C10 H10A 0.9600 .
C10 H10B 0.9600 .
C10 H10C 0.9600 .
C20 H20 0.9300 .
C29 H29A 0.9600 .
C29 H29B 0.9600 .
C29 H29C 0.9600 .
C36 F5 1.284(9) .
C36 F6A 1.469(18) .
C36 F7A 1.165(19) .
C36 F7B 1.494(19) .
C36 F6B 1.25(2) .
Cl1 C1B 1.64(3) 2_776
Cl1 C1B 1.57(3) .
C9 H9A 0.9600 .
C9 H9B 0.9600 .
C9 H9C 0.9600 .
C1B Cl1 1.64(3) 2_776
C1B H1BA 0.9700 .
C1B H1BB 0.9700 .
C1A F6 1.39(3) .
C1A F7 1.479(14) .
C1A F14 1.296(12) .
C1A F15 1.498(15) .
C1A F16 1.229(14) .
C1A F18 1.28(3) .
